data_7208142
loop_
_publ_author_name
'M'hamedi, Ahmed'
'Batsanov, Andrei S.'
'Fox, Mark A.'
'Bryce, Martin R.'
'Abdullah, Khalid'
'Al-Attar, Hameed A.'
'Monkman, Andrew P.'

_publ_section_title
;
 Dinuclear iridium(iii) complexes of cyclometalated fluorenylpyridine
 ligands as phosphorescent dopants for efficient solution-processed OLEDs
;
_journal_issue 27
_journal_name_full 'Journal of Materials Chemistry'
_journal_page_first 13529
_journal_paper_doi 10.1039/c2jm31143g
_journal_volume 22
_journal_year 2012
_chemical_formula_moiety 'C93 H114 Ir N3 O3,C5 H12'
_chemical_formula_sum 'C98 H126 Ir N3 O3'
_chemical_formula_weight 1586.22
_chemical_name_systematic
;
?
;
_space_group_crystal_system triclinic
_space_group_IT_number 2
_space_group_name_Hall '-P 1'
_space_group_name_H-M_alt 'P -1'
_symmetry_space_group_name_Hall '-P 1'
_symmetry_space_group_name_H-M 'P -1'
_atom_sites_solution_hydrogens geom
_atom_sites_solution_primary direct
_atom_sites_solution_secondary difmap
_audit_creation_date 2012-02-20
_audit_creation_method
;
Olex2 1.1-beta (compiled 2011.11.01 svn.r2039, GUI svn.r3906)
;
_cell_angle_alpha 82.45(3)
_cell_angle_beta 89.83(3)
_cell_angle_gamma 81.81(3)
_cell_formula_units_Z 2
_cell_length_a 12.110(3)
_cell_length_b 16.493(4)
_cell_length_c 21.339(5)
_cell_measurement_reflns_used 2175
_cell_measurement_temperature 120
_cell_measurement_theta_max 21.544
_cell_measurement_theta_min 2.248
_cell_volume 4181.5(18)
_computing_cell_refinement 'SAINT v7.46A (Bruker, 2008)'
_computing_data_collection 'SMART v5.630 (Bruker, 2003)'
_computing_data_reduction 'SAINT v7.46A (Bruker, 2008)'
_computing_molecular_graphics
;
O. V. Dolomanov, L. J. Bourhis, R. J. Gildea, J. A. K. Howard and H. Puschmann,
OLEX2: a complete structure solution, refinement and analysis program.
J. Appl. Cryst. (2009). 42, 339-341.
;
_computing_publication_material
;
O. V. Dolomanov, L. J. Bourhis, R. J. Gildea, J. A. K. Howard and H. Puschmann,
OLEX2: a complete structure solution, refinement and analysis program.
J. Appl. Cryst. (2009). 42, 339-341.
;
_computing_structure_refinement
;
XL, G.M. Sheldrick, Acta Cryst. (2008). A64, 112-122
;
_computing_structure_solution
;
XS, G.M. Sheldrick, Acta Cryst. (2008). A64, 112-122
;
_diffrn_ambient_temperature 120
_diffrn_detector 'CCD area detector'
_diffrn_detector_area_resol_mean 5.6
_diffrn_detector_type 'Bruker SMART CCD 6000 area detector'
_diffrn_measured_fraction_theta_full 0.994
_diffrn_measured_fraction_theta_max 0.994
_diffrn_measurement_device 'three-circle diffractometer'
_diffrn_measurement_device_type 'Bruker SMART CCD 6000 area detector'
_diffrn_measurement_method '\w scans'
_diffrn_radiation_monochromator graphite
_diffrn_radiation_probe x-ray
_diffrn_radiation_type MoK\a
_diffrn_radiation_wavelength 0.71073
_diffrn_radiation_xray_symbol K-L~3~
_diffrn_reflns_av_R_equivalents 0.1368
_diffrn_reflns_av_unetI/netI 0.2405
_diffrn_reflns_limit_h_max 13
_diffrn_reflns_limit_h_min -14
_diffrn_reflns_limit_k_max 19
_diffrn_reflns_limit_k_min -19
_diffrn_reflns_limit_l_max 25
_diffrn_reflns_limit_l_min -25
_diffrn_reflns_number 27440
_diffrn_reflns_theta_full 25.00
_diffrn_reflns_theta_max 25.00
_diffrn_reflns_theta_min 0.96
_diffrn_source 'sealed X-ray tube'
_diffrn_source_current 35.0
_diffrn_source_power 1.75
_diffrn_source_target Mo
_diffrn_source_voltage 50.0
_diffrn_standards_number 0
_exptl_absorpt_coefficient_mu 1.648
_exptl_absorpt_correction_T_max 0.7452
_exptl_absorpt_correction_T_min 0.5569
_exptl_absorpt_correction_type multi-scan
_exptl_absorpt_process_details
;
SADABS-2009/1 was used for absorption correction.
R(int) was 0.0929 before and 0.0608 after correction.
The Ratio of minimum to maximum transmission is 0.7473.
The \l/2 correction factor is 0.0015.
;
_exptl_crystal_colour yellow
_exptl_crystal_density_diffrn 1.260
_exptl_crystal_density_method 'not measured'
_exptl_crystal_description irregular
_exptl_crystal_F_000 1672
_exptl_crystal_size_max 0.2
_exptl_crystal_size_mid 0.12
_exptl_crystal_size_min 0.05
_refine_diff_density_max 2.105
_refine_diff_density_min -2.062
_refine_diff_density_rms 0.145
_refine_ls_extinction_method none
_refine_ls_goodness_of_fit_ref 0.884
_refine_ls_hydrogen_treatment constr
_refine_ls_matrix_type full
_refine_ls_number_parameters 869
_refine_ls_number_reflns 14643
_refine_ls_number_restraints 47
_refine_ls_restrained_S_all 0.884
_refine_ls_R_factor_all 0.1354
_refine_ls_R_factor_gt 0.0688
_refine_ls_shift/su_max 0.021
_refine_ls_shift/su_mean 0.000
_refine_ls_structure_factor_coef Fsqd
_refine_ls_weighting_details 'calc w=1/[\s^2^(Fo^2^)+(0.0394P)^2^] where P=(Fo^2^+2Fc^2^)/3'
_refine_ls_weighting_scheme calc
_refine_ls_wR_factor_gt 0.1354
_refine_ls_wR_factor_ref 0.1558
_reflns_number_gt 8234
_reflns_number_total 14643
_reflns_threshold_expression I>2\s(I)
_cod_data_source_file c2jm31143g.txt
_cod_data_source_block 4e
_cod_original_cell_volume 4181.7(17)
_cod_database_code 7208142

loop_
_space_group_symop_id
_space_group_symop_operation_xyz
1 'x, y, z'
2 '-x, -y, -z'

loop_
_atom_site_label
_atom_site_type_symbol
_atom_site_fract_x
_atom_site_fract_y
_atom_site_fract_z
_atom_site_U_iso_or_equiv
_atom_site_adp_type
_atom_site_occupancy
_atom_site_symmetry_multiplicity
_atom_site_calc_flag
_atom_site_refinement_flags
_atom_site_disorder_assembly
_atom_site_disorder_group
Ir Ir 0.69355(3) 0.74629(2) 0.87749(2) 0.02481(12) Uani 1 1 d . . .
O1 O 1.1439(5) 0.5556(4) 0.9900(3) 0.0333(16) Uani 1 1 d . A .
O2 O 0.6487(6) 1.0687(4) 1.0055(4) 0.0475(19) Uani 1 1 d . C .
O3 O 0.4494(5) 0.5385(4) 1.0880(3) 0.0407(18) Uani 1 1 d . . .
N1 N 0.8551(6) 0.6984(4) 0.9102(4) 0.032(2) Uani 1 1 d . A .
N2 N 0.6732(6) 0.8510(4) 0.9277(4) 0.032(2) Uani 1 1 d . C .
N3 N 0.6264(6) 0.6664(4) 0.9500(4) 0.0245(18) Uiso 1 1 d . . .
C01 C 1.1837(8) 0.5695(6) 1.0498(5) 0.044(3) Uani 1 1 d . . .
H01A H 1.1234 0.5690 1.0809 0.066 Uiso 1 1 d R . .
H01B H 1.2105 0.6236 1.0459 0.066 Uiso 1 1 d R . .
H01C H 1.2457 0.5261 1.0652 0.066 Uiso 1 1 d R . .
C02 C 0.6247(9) 1.0706(6) 1.0702(5) 0.043(3) Uani 1 1 d . . .
H02A H 0.6824 1.0335 1.0961 0.065 Uiso 1 1 d R . .
H02B H 0.5519 1.0527 1.0791 0.065 Uiso 1 1 d R . .
H02C H 0.6231 1.1271 1.0803 0.065 Uiso 1 1 d R . .
C03 C 0.5037(8) 0.4976(6) 1.1453(5) 0.037(3) Uani 1 1 d . . .
H03A H 0.4490 0.4746 1.1747 0.055 Uiso 1 1 d R . .
H03B H 0.5407 0.5365 1.1667 0.055 Uiso 1 1 d R . .
H03C H 0.5610 0.4516 1.1364 0.055 Uiso 1 1 d R . .
C1 C 0.7311(7) 0.6585(5) 0.8231(4) 0.025(2) Uani 1 1 d . . .
C2 C 0.6733(7) 0.6420(5) 0.7716(4) 0.026(2) Uani 1 1 d . A .
H2 H 0.6011 0.6722 0.7625 0.031 Uiso 1 1 d R . .
C3 C 0.7138(8) 0.5842(6) 0.7323(5) 0.034(3) Uani 1 1 d . . .
C4 C 0.6692(13) 0.5662(10) 0.6707(8) 0.027(4) Uiso 0.75 1 d P A 1
C5 C 0.5735(12) 0.6025(9) 0.6384(7) 0.035(4) Uiso 0.75 1 d P A 1
H5 H 0.5230 0.6446 0.6539 0.042 Uiso 0.75 1 d PR A 1
C6 C 0.5550(13) 0.5747(10) 0.5820(8) 0.052(4) Uiso 0.75 1 d P A 1
H6 H 0.4891 0.5970 0.5582 0.063 Uiso 0.75 1 d PR A 1
C7 C 0.6311(13) 0.5144(10) 0.5587(8) 0.057(4) Uiso 0.75 1 d P A 1
H7 H 0.6164 0.4970 0.5192 0.068 Uiso 0.75 1 d PR A 1
C8 C 0.7285(13) 0.4794(10) 0.5927(8) 0.050(4) Uiso 0.75 1 d P A 1
H8 H 0.7805 0.4373 0.5784 0.060 Uiso 0.75 1 d PR A 1
C9 C 0.7434(13) 0.5094(10) 0.6492(8) 0.039(4) Uiso 0.75 1 d P A 1
C4B C 0.673(4) 0.544(3) 0.687(3) 0.036(14) Uiso 0.25 1 d P A 2
C5B C 0.569(3) 0.566(3) 0.651(2) 0.030(10) Uiso 0.25 1 d P A 2
H5B H 0.5133 0.6083 0.6624 0.036 Uiso 0.25 1 d PR A 2
C6B C 0.554(4) 0.528(3) 0.599(2) 0.045(12) Uiso 0.25 1 d P A 2
H6B H 0.4871 0.5484 0.5751 0.054 Uiso 0.25 1 d PR A 2
C7B C 0.618(4) 0.467(3) 0.579(3) 0.061(14) Uiso 0.25 1 d P A 2
H7B H 0.5975 0.4453 0.5423 0.074 Uiso 0.25 1 d PR A 2
C8B C 0.718(4) 0.435(3) 0.614(2) 0.043(11) Uiso 0.25 1 d P A 2
H8B H 0.7639 0.3859 0.6043 0.051 Uiso 0.25 1 calc PR A 2
C9B C 0.746(3) 0.478(3) 0.663(2) 0.021(10) Uiso 0.25 1 d P A 2
C10 C 0.8494(9) 0.4783(7) 0.6968(6) 0.050(3) Uani 1 1 d . . .
C11 C 0.8209(8) 0.5360(6) 0.7457(5) 0.033(2) Uani 1 1 d . A .
C12 C 0.8823(8) 0.5483(5) 0.7952(5) 0.031(2) Uani 1 1 d . . .
H12 H 0.9531 0.5159 0.8043 0.037 Uiso 1 1 d R A .
C13 C 0.8420(7) 0.6089(5) 0.8337(5) 0.027(2) Uani 1 1 d . A .
C14 C 0.9048(7) 0.6306(5) 0.8862(4) 0.024(2) Uani 1 1 d . . .
C15 C 1.0021(7) 0.5835(5) 0.9135(4) 0.028(2) Uani 1 1 d . A .
H15 H 1.0338 0.5355 0.8962 0.034 Uiso 1 1 d R . .
C16 C 1.0532(7) 0.6060(5) 0.9660(4) 0.025(2) Uani 1 1 d . . .
C17 C 1.0049(7) 0.6764(6) 0.9892(5) 0.028(2) Uani 1 1 d . A .
H17 H 1.0363 0.6936 1.0251 0.034 Uiso 1 1 d R . .
C18 C 0.9080(7) 0.7231(5) 0.9590(4) 0.026(2) Uani 1 1 d . . .
H18 H 0.8788 0.7739 0.9733 0.031 Uiso 1 1 d R A .
C19 C 0.9584(9) 0.4893(7) 0.6598(6) 0.051(3) Uani 1 1 d . A .
H19A H 1.0226 0.4677 0.6887 0.061 Uiso 1 1 d R . .
H19B H 0.9624 0.4544 0.6253 0.061 Uiso 1 1 d R . .
C20 C 0.9722(9) 0.5759(7) 0.6314(6) 0.053(3) Uani 1 1 d . . .
H20A H 0.9042 0.6006 0.6063 0.064 Uiso 1 1 d R A .
H20B H 0.9790 0.6095 0.6660 0.064 Uiso 1 1 d R . .
C21 C 1.0699(9) 0.5801(7) 0.5904(6) 0.059(3) Uani 1 1 d . A .
H21A H 1.0541 0.5583 0.5508 0.070 Uiso 1 1 d R . .
H21B H 1.1339 0.5428 0.6118 0.070 Uiso 1 1 d R . .
C22 C 1.1040(11) 0.6631(8) 0.5734(6) 0.069(4) Uani 1 1 d . . .
H22A H 1.1136 0.6869 0.6129 0.083 Uiso 1 1 d R A .
H22B H 1.0425 0.6991 0.5486 0.083 Uiso 1 1 d R . .
C23 C 1.2094(12) 0.6655(8) 0.5360(7) 0.079(4) Uani 1 1 d . A .
H23A H 1.2694 0.6269 0.5600 0.095 Uiso 1 1 d R . .
H23B H 1.1979 0.6434 0.4960 0.095 Uiso 1 1 d R . .
C24 C 1.2498(15) 0.7441(10) 0.5199(10) 0.139(8) Uani 1 1 d . . .
H24A H 1.2659 0.7661 0.5589 0.208 Uiso 1 1 d R A .
H24B H 1.1928 0.7832 0.4949 0.208 Uiso 1 1 d R . .
H24C H 1.3180 0.7363 0.4953 0.208 Uiso 1 1 d R . .
C25 C 0.8552(9) 0.3851(6) 0.7273(6) 0.054(3) Uani 1 1 d D A .
H25A H 0.8531 0.3518 0.6921 0.065 Uiso 1 1 d R . .
H25B H 0.9296 0.3688 0.7479 0.065 Uiso 1 1 d R . .
C26 C 0.7471(13) 0.3697(11) 0.7578(9) 0.041(4) Uiso 0.60 1 d PD A 1
H26A H 0.6838 0.3979 0.7302 0.049 Uiso 0.60 1 d PR A 1
H26B H 0.7407 0.3914 0.7989 0.049 Uiso 0.60 1 d PR A 1
C27 C 0.7444(17) 0.2774(11) 0.7669(11) 0.071(6) Uiso 0.60 1 d PD A 1
H27A H 0.7438 0.2585 0.7247 0.085 Uiso 0.60 1 d PR A 1
H27B H 0.8148 0.2504 0.7886 0.085 Uiso 0.60 1 d PR A 1
C28 C 0.6493(17) 0.2478(13) 0.8044(9) 0.069(6) Uiso 0.60 1 d PD A 1
H28A H 0.6507 0.1883 0.8012 0.083 Uiso 0.60 1 d PR A 1
H28B H 0.5785 0.2775 0.7847 0.083 Uiso 0.60 1 d PR A 1
C29 C 0.6505(18) 0.2583(16) 0.8738(9) 0.072(6) Uiso 0.60 1 d PD A 1
H29A H 0.6498 0.3174 0.8783 0.086 Uiso 0.60 1 d PR A 1
H29B H 0.7185 0.2263 0.8952 0.086 Uiso 0.60 1 d PR A 1
C30 C 0.5469(19) 0.2275(14) 0.9036(13) 0.095(7) Uiso 0.60 1 d PD A 1
H30A H 0.4809 0.2673 0.8895 0.142 Uiso 0.60 1 d PR A 1
H30B H 0.5537 0.2216 0.9498 0.142 Uiso 0.60 1 d PR A 1
H30C H 0.5392 0.1738 0.8904 0.142 Uiso 0.60 1 d PR A 1
C26B C 0.7705(19) 0.3575(15) 0.7758(13) 0.041(4) Uiso 0.40 1 d PD A 2
H26C H 0.6985 0.3646 0.7525 0.049 Uiso 0.40 1 d PR A 2
H26D H 0.7621 0.3983 0.8062 0.049 Uiso 0.40 1 d PR A 2
C27B C 0.781(3) 0.2716(17) 0.8145(16) 0.071(10) Uiso 0.40 1 d PD A 2
H27C H 0.7941 0.2296 0.7851 0.085 Uiso 0.40 1 d PR A 2
H27D H 0.8491 0.2653 0.8413 0.085 Uiso 0.40 1 d PR A 2
C28B C 0.686(2) 0.252(2) 0.8578(15) 0.069(6) Uiso 0.40 1 d PD A 2
H28C H 0.7073 0.1962 0.8813 0.083 Uiso 0.40 1 d PR A 2
H28D H 0.6750 0.2917 0.8892 0.083 Uiso 0.40 1 d PR A 2
C29B C 0.576(2) 0.255(2) 0.8238(15) 0.072(6) Uiso 0.40 1 d PD A 2
H29C H 0.5894 0.2171 0.7911 0.086 Uiso 0.40 1 d PR A 2
H29D H 0.5549 0.3112 0.8016 0.086 Uiso 0.40 1 d PR A 2
C30B C 0.480(3) 0.230(2) 0.8648(18) 0.095(7) Uiso 0.40 1 d PD A 2
H30D H 0.4199 0.2213 0.8367 0.142 Uiso 0.40 1 d PR A 2
H30E H 0.4530 0.2741 0.8897 0.142 Uiso 0.40 1 d PR A 2
H30F H 0.5038 0.1785 0.8932 0.142 Uiso 0.40 1 d PR A 2
C31 C 0.7327(7) 0.8327(6) 0.8101(5) 0.031(2) Uani 1 1 d . . .
C32 C 0.7733(7) 0.8248(6) 0.7490(5) 0.029(2) Uani 1 1 d . . .
H32 H 0.7911 0.7709 0.7373 0.035 Uiso 1 1 d R . .
C33 C 0.7884(8) 0.8920(6) 0.7049(5) 0.031(2) Uani 1 1 d . . .
C34 C 0.8228(8) 0.8986(6) 0.6394(5) 0.034(2) Uani 1 1 d . . .
C35 C 0.8536(8) 0.8366(6) 0.6031(5) 0.042(3) Uani 1 1 d . . .
H35 H 0.8570 0.7803 0.6208 0.051 Uiso 1 1 d R . .
C36 C 0.8791(9) 0.8575(6) 0.5402(5) 0.045(3) Uani 1 1 d . . .
H36 H 0.8994 0.8153 0.5143 0.054 Uiso 1 1 d R . .
C37 C 0.8752(9) 0.9388(7) 0.5152(5) 0.047(3) Uani 1 1 d . . .
H37 H 0.8949 0.9526 0.4723 0.056 Uiso 1 1 d R . .
C38 C 0.8432(8) 1.0009(6) 0.5520(5) 0.042(3) Uani 1 1 d . . .
H38 H 0.8384 1.0573 0.5342 0.051 Uiso 1 1 d R . .
C39 C 0.8176(8) 0.9810(6) 0.6144(5) 0.033(2) Uani 1 1 d . C .
C40 C 0.7814(8) 1.0377(6) 0.6637(5) 0.042(3) Uani 1 1 d . . .
C41 C 0.7661(8) 0.9720(5) 0.7216(5) 0.033(2) Uani 1 1 d . C .
C42 C 0.7310(7) 0.9849(6) 0.7814(5) 0.033(2) Uani 1 1 d . . .
H42 H 0.7167 1.0394 0.7922 0.039 Uiso 1 1 d R C .
C43 C 0.7165(7) 0.9163(6) 0.8267(5) 0.036(3) Uani 1 1 d . C .
C44 C 0.6853(7) 0.9228(5) 0.8918(5) 0.027(2) Uani 1 1 d . . .
C45 C 0.6775(8) 0.9949(6) 0.9212(5) 0.041(3) Uani 1 1 d . C .
H45 H 0.6890 1.0452 0.8966 0.049 Uiso 1 1 d R . .
C46 C 0.6535(8) 0.9951(6) 0.9834(5) 0.036(3) Uani 1 1 d . . .
C47 C 0.6377(8) 0.9216(6) 1.0183(5) 0.034(3) Uani 1 1 d . C .
H47 H 0.6201 0.9192 1.0619 0.041 Uiso 1 1 d R . .
C48 C 0.6478(7) 0.8523(5) 0.9891(5) 0.030(2) Uani 1 1 d . . .
H48 H 0.6364 0.8018 1.0136 0.036 Uiso 1 1 d R C .
C49 C 0.6707(9) 1.0945(6) 0.6436(6) 0.062(4) Uani 1 1 d . B .
H49A H 0.6502 1.1301 0.6769 0.074 Uiso 1 1 d R . .
H49B H 0.6832 1.1310 0.6044 0.074 Uiso 1 1 d R . .
C50 C 0.5743(9) 1.0504(7) 0.6321(7) 0.082(5) Uani 1 1 d . B 1
H50A H 0.5578 1.0170 0.6722 0.098 Uiso 1 1 d R B 1
H50B H 0.5961 1.0119 0.6009 0.098 Uiso 1 1 d R B 1
C51 C 0.4649(12) 1.1095(9) 0.6098(8) 0.115(7) Uani 1 1 d D . .
H51A H 0.4098 1.0736 0.6004 0.138 Uiso 0.50 1 d PR B 1
H51B H 0.4392 1.1387 0.6460 0.138 Uiso 0.50 1 d PR B 1
H51C H 0.5101 1.0765 0.6374 0.138 Uiso 0.50 1 d PR B 2
H51D H 0.4044 1.1383 0.6228 0.138 Uiso 0.50 1 d PR B 2
C52 C 0.460(2) 1.1776(12) 0.5538(8) 0.060(7) Uiso 0.50 1 d PD B 1
H52A H 0.5268 1.2061 0.5535 0.072 Uiso 0.50 1 d PR B 1
H52B H 0.3927 1.2189 0.5553 0.072 Uiso 0.50 1 d PR B 1
C53 C 0.467(3) 1.1218(17) 0.4999(13) 0.085(9) Uiso 0.50 1 d PD B 1
H53A H 0.4094 1.0844 0.5049 0.102 Uiso 0.50 1 d PR B 1
H53B H 0.5400 1.0882 0.4948 0.102 Uiso 0.50 1 d PR B 1
C54 C 0.442(5) 1.178(3) 0.4351(18) 0.13(2) Uiso 0.50 1 d PD B 1
H54A H 0.3679 1.2105 0.4360 0.198 Uiso 0.50 1 calc PR B 1
H54B H 0.4437 1.1428 0.4012 0.198 Uiso 0.50 1 calc PR B 1
H54C H 0.4984 1.2147 0.4275 0.198 Uiso 0.50 1 calc PR B 1
C55 C 0.882(2) 1.0841(15) 0.6827(12) 0.050(7) Uiso 0.67 1 d P C 1
H55A H 0.8607 1.1088 0.7217 0.059 Uiso 0.67 1 d PR C 1
H55B H 0.9489 1.0426 0.6930 0.059 Uiso 0.67 1 d PR C 1
C56 C 0.9098(14) 1.1513(10) 0.6338(9) 0.060(5) Uiso 0.67 1 d P C 1
H56A H 0.8484 1.1983 0.6300 0.072 Uiso 0.67 1 d PR C 1
H56B H 0.9156 1.1298 0.5925 0.072 Uiso 0.67 1 d PR C 1
C57 C 1.0218(13) 1.1832(9) 0.6483(8) 0.049(4) Uiso 0.67 1 d P C 1
H57A H 1.0857 1.1394 0.6451 0.058 Uiso 0.67 1 d PR C 1
H57B H 1.0215 1.1982 0.6917 0.058 Uiso 0.67 1 d PR C 1
C58 C 1.0324(15) 1.2607(11) 0.5983(10) 0.069(6) Uiso 0.67 1 d P C 1
H58A H 1.0239 1.2474 0.5548 0.082 Uiso 0.67 1 d PR C 1
H58B H 0.9734 1.3067 0.6048 0.082 Uiso 0.67 1 d PR C 1
C59 C 1.1461(14) 1.2872(10) 0.6034(9) 0.059(5) Uiso 0.67 1 d P C 1
H59A H 1.1494 1.3104 0.6438 0.070 Uiso 0.67 1 d PR C 1
H59B H 1.2043 1.2383 0.6050 0.070 Uiso 0.67 1 d PR C 1
C60 C 1.1652(15) 1.3445(10) 0.5579(9) 0.063(5) Uiso 0.67 1 d P C 1
H60A H 1.1097 1.3939 0.5579 0.095 Uiso 0.67 1 d PR C 1
H60B H 1.1597 1.3218 0.5180 0.095 Uiso 0.67 1 d PR C 1
H60C H 1.2401 1.3592 0.5626 0.095 Uiso 0.67 1 d PR C 1
C52B C 0.494(2) 1.1219(19) 0.5375(10) 0.094(10) Uiso 0.50 1 d PD B 2
H52C H 0.5671 1.1412 0.5309 0.112 Uiso 0.50 1 d PR B 2
H52D H 0.4989 1.0670 0.5229 0.112 Uiso 0.50 1 d PR B 2
C53B C 0.405(2) 1.1782(16) 0.4924(11) 0.074(8) Uiso 0.50 1 d PD B 2
H53C H 0.3312 1.1584 0.4955 0.088 Uiso 0.50 1 d PR B 2
H53D H 0.3971 1.2338 0.5061 0.088 Uiso 0.50 1 d PR B 2
C54B C 0.428(4) 1.201(3) 0.4206(13) 0.098(14) Uiso 0.50 1 d PD B 2
H54D H 0.4923 1.2315 0.4161 0.146 Uiso 0.50 1 calc PR B 2
H54E H 0.3625 1.2359 0.4000 0.146 Uiso 0.50 1 calc PR B 2
H54F H 0.4444 1.1506 0.4008 0.146 Uiso 0.50 1 calc PR B 2
C55B C 0.853(3) 1.094(3) 0.676(2) 0.039(13) Uiso 0.33 1 d P C 2
H55C H 0.8240 1.1221 0.7124 0.047 Uiso 0.33 1 d PR C 2
H55D H 0.8501 1.1374 0.6389 0.047 Uiso 0.33 1 d PR C 2
C56B C 0.978(3) 1.060(2) 0.6898(19) 0.062(7) Uiso 0.33 1 d P C 2
H56C H 0.9805 1.0147 0.7256 0.074 Uiso 0.33 1 d PR C 2
H56D H 1.0078 1.0341 0.6526 0.074 Uiso 0.33 1 d PR C 2
C57B C 1.056(3) 1.115(2) 0.7059(18) 0.056(10) Uiso 0.33 1 d P C 2
H57C H 1.0235 1.1438 0.7408 0.068 Uiso 0.33 1 d PR C 2
H57D H 1.0583 1.1572 0.6687 0.068 Uiso 0.33 1 d PR C 2
C58B C 1.188(3) 1.078(2) 0.7257(18) 0.062(7) Uiso 0.33 1 d P C 2
H58C H 1.1831 1.0213 0.7467 0.074 Uiso 0.33 1 d PR C 2
H58D H 1.2246 1.0704 0.6849 0.074 Uiso 0.33 1 d PR C 2
C59B C 1.271(2) 1.1043(18) 0.7614(16) 0.036(7) Uiso 0.33 1 d P C 2
H59C H 1.2692 1.1629 0.7433 0.044 Uiso 0.33 1 d PR C 2
H59D H 1.2371 1.1058 0.8034 0.044 Uiso 0.33 1 d PR C 2
C60B C 1.377(3) 1.0803(19) 0.7755(16) 0.049(9) Uiso 0.33 1 d P C 2
H60D H 1.4210 1.0855 0.7368 0.074 Uiso 0.33 1 d PR C 2
H60E H 1.3885 1.0226 0.7952 0.074 Uiso 0.33 1 d PR C 2
H60F H 1.4022 1.1152 0.8049 0.074 Uiso 0.33 1 d PR C 2
C61 C 0.5319(8) 0.7664(5) 0.8504(5) 0.031(2) Uiso 1 1 d . . .
C62 C 0.4819(7) 0.8129(5) 0.7941(5) 0.030(2) Uani 1 1 d . . .
H62 H 0.5251 0.8454 0.7666 0.036 Uiso 1 1 d R . .
C63 C 0.3709(8) 0.8113(6) 0.7789(5) 0.032(2) Uani 1 1 d . . .
C64 C 0.3056(8) 0.8475(5) 0.7237(5) 0.032(2) Uiso 1 1 d . . .
C65 C 0.3307(9) 0.8994(7) 0.6697(5) 0.049(3) Uani 1 1 d . . .
H65 H 0.4019 0.9172 0.6662 0.059 Uiso 1 1 d R . .
C66 C 0.2527(9) 0.9251(8) 0.6224(6) 0.069(4) Uani 1 1 d . . .
H66 H 0.2698 0.9605 0.5860 0.082 Uiso 1 1 d R . .
C67 C 0.1487(10) 0.8979(7) 0.6277(6) 0.063(4) Uani 1 1 d . . .
H67 H 0.0948 0.9157 0.5948 0.076 Uiso 1 1 d R . .
C68 C 0.1229(9) 0.8465(6) 0.6795(5) 0.048(3) Uani 1 1 d . . .
H68 H 0.0517 0.8286 0.6824 0.057 Uiso 1 1 d R . .
C69 C 0.2014(8) 0.8208(6) 0.7277(5) 0.038(3) Uani 1 1 d . . .
C70 C 0.1890(7) 0.7661(6) 0.7888(5) 0.035(2) Uani 1 1 d . . .
C71 C 0.3034(7) 0.7627(5) 0.8197(4) 0.025(2) Uani 1 1 d . . .
C72 C 0.3493(7) 0.7196(5) 0.8734(4) 0.026(2) Uiso 1 1 d . . .
H72 H 0.3050 0.6879 0.9010 0.031 Uiso 1 1 d R . .
C73 C 0.4604(7) 0.7204(5) 0.8894(4) 0.021(2) Uiso 1 1 d . . .
C74 C 0.5138(7) 0.6685(5) 0.9460(4) 0.0200(19) Uiso 1 1 d . . .
C75 C 0.4574(7) 0.6248(5) 0.9920(4) 0.030(2) Uani 1 1 d . . .
H75 H 0.3788 0.6274 0.9884 0.035 Uiso 1 1 d R . .
C76 C 0.5147(8) 0.5770(5) 1.0435(4) 0.029(2) Uani 1 1 d . . .
C77 C 0.6284(7) 0.5751(6) 1.0480(5) 0.029(2) Uani 1 1 d . . .
H77 H 0.6699 0.5440 1.0831 0.035 Uiso 1 1 d R . .
C78 C 0.6812(7) 0.6203(5) 0.9992(4) 0.024(2) Uani 1 1 d . . .
H78 H 0.7600 0.6177 1.0014 0.029 Uiso 1 1 d R . .
C79 C 0.1739(7) 0.6782(6) 0.7787(5) 0.035(2) Uani 1 1 d . . .
H79A H 0.1699 0.6451 0.8206 0.042 Uiso 1 1 d R . .
H79B H 0.1015 0.6804 0.7567 0.042 Uiso 1 1 d R . .
C80 C 0.2655(8) 0.6335(6) 0.7412(5) 0.040(3) Uani 1 1 d . . .
H80A H 0.3394 0.6373 0.7594 0.049 Uiso 1 1 d R . .
H80B H 0.2623 0.6608 0.6970 0.049 Uiso 1 1 d R . .
C81 C 0.2514(8) 0.5420(7) 0.7422(6) 0.051(3) Uani 1 1 d . . .
H81A H 0.1773 0.5379 0.7245 0.061 Uiso 1 1 d R . .
H81B H 0.2562 0.5141 0.7863 0.061 Uiso 1 1 d R . .
C82 C 0.3432(11) 0.5000(8) 0.7030(7) 0.079(4) Uani 1 1 d . . .
H82A H 0.4171 0.5073 0.7194 0.095 Uiso 1 1 d R . .
H82B H 0.3358 0.5266 0.6586 0.095 Uiso 1 1 d R . .
C83 C 0.3366(13) 0.4048(8) 0.7058(9) 0.108(6) Uani 1 1 d . . .
H83A H 0.2607 0.3977 0.6924 0.130 Uiso 1 1 d R . .
H83B H 0.3488 0.3779 0.7500 0.130 Uiso 1 1 d R . .
C84 C 0.4254(14) 0.3602(11) 0.6621(9) 0.128(7) Uani 1 1 d . . .
H84A H 0.4836 0.3244 0.6886 0.192 Uiso 1 1 d R . .
H84B H 0.4592 0.4018 0.6343 0.192 Uiso 1 1 d R . .
H84C H 0.3882 0.3267 0.6364 0.192 Uiso 1 1 d R . .
C85 C 0.0952(7) 0.8007(6) 0.8286(5) 0.035(2) Uani 1 1 d . . .
H85A H 0.0955 0.7636 0.8690 0.042 Uiso 1 1 d R . .
H85B H 0.0237 0.7999 0.8064 0.042 Uiso 1 1 d R . .
C86 C 0.0988(9) 0.8878(6) 0.8434(6) 0.050(3) Uani 1 1 d . E .
H86A H 0.1703 0.8885 0.8655 0.060 Uiso 1 1 d R . .
H86B H 0.0986 0.9248 0.8029 0.060 Uiso 1 1 d R . .
C87 C 0.0072(10) 0.9225(8) 0.8823(8) 0.081(5) Uani 1 1 d D . .
H87A H 0.0016 0.8838 0.9214 0.097 Uiso 0.50 1 d PR D 1
H87B H -0.0642 0.9290 0.8585 0.097 Uiso 0.50 1 d PR D 1
H87C H 0.0184 0.8903 0.9249 0.097 Uiso 0.50 1 d PR D 1
H87D H -0.0621 0.9082 0.8648 0.097 Uiso 0.50 1 d PR D 1
C88 C 0.025(2) 1.0053(13) 0.899(2) 0.088(7) Uiso 0.50 1 d PD E 1
H88A H 0.0748 0.9944 0.9373 0.105 Uiso 0.50 1 d PR E 1
H88B H 0.0673 1.0315 0.8645 0.105 Uiso 0.50 1 d PR E 1
C89 C -0.069(2) 1.0692(15) 0.9113(15) 0.087(9) Uiso 0.50 1 d PD E 1
H89A H -0.1160 1.0830 0.8725 0.104 Uiso 0.50 1 d PR E 1
H89B H -0.1141 1.0419 0.9442 0.104 Uiso 0.50 1 d PR E 1
C90 C -0.049(2) 1.1473(15) 0.9337(14) 0.085(9) Uiso 0.50 1 d PD E 1
H90A H -0.0190 1.1815 0.8986 0.127 Uiso 0.50 1 d PR E 1
H90B H 0.0043 1.1363 0.9693 0.127 Uiso 0.50 1 d PR E 1
H90C H -0.1198 1.1765 0.9470 0.127 Uiso 0.50 1 d PR E 1
C88B C -0.020(2) 1.0105(13) 0.8916(19) 0.088(7) Uiso 0.50 1 d PD E 2
H88C H -0.0580 1.0428 0.8535 0.105 Uiso 0.50 1 d PR E 2
H88D H -0.0714 1.0149 0.9275 0.105 Uiso 0.50 1 d PR E 2
C89B C 0.079(2) 1.0459(15) 0.9057(15) 0.088(9) Uiso 0.50 1 d PD E 2
H89C H 0.1304 1.0451 0.8695 0.106 Uiso 0.50 1 d PR E 2
H89D H 0.1192 1.0143 0.9437 0.106 Uiso 0.50 1 d PR E 2
C90B C 0.040(3) 1.1333(16) 0.9167(16) 0.102(11) Uiso 0.50 1 d PD E 2
H90D H -0.0047 1.1621 0.8803 0.152 Uiso 0.50 1 d PR E 2
H90E H 0.1046 1.1618 0.9223 0.152 Uiso 0.50 1 d PR E 2
H90F H -0.0051 1.1328 0.9548 0.152 Uiso 0.50 1 d PR E 2
C1S C 1.274(4) 1.136(3) 0.801(2) 0.089(14) Uiso 0.33 1 d P F 1
C2S C 1.271(4) 1.203(3) 0.816(2) 0.067(11) Uiso 0.33 1 d P F 1
C3S C 1.196(4) 1.225(3) 0.800(3) 0.088(15) Uiso 0.33 1 d P F 1
C4S C 1.190(7) 1.268(6) 0.831(5) 0.13(3) Uiso 0.25 1 d P F 1
C5S C 1.191(2) 1.2960(17) 0.8552(12) 0.045(6) Uiso 0.50 1 d P F 1
C6S C 1.1483(19) 1.3418(15) 0.8439(11) 0.048(6) Uiso 0.50 1 d P F 1

loop_
_atom_site_aniso_label
_atom_site_aniso_U_11
_atom_site_aniso_U_22
_atom_site_aniso_U_33
_atom_site_aniso_U_23
_atom_site_aniso_U_13
_atom_site_aniso_U_12
Ir 0.01918(19) 0.02237(19) 0.0325(2) -0.00059(14) -0.00537(15) -0.00434(13)
O1 0.023(3) 0.033(4) 0.040(4) -0.002(3) -0.013(3) 0.005(3)
O2 0.057(5) 0.038(4) 0.051(5) -0.014(4) 0.021(4) -0.011(4)
O3 0.036(4) 0.041(4) 0.040(5) 0.017(3) -0.006(4) -0.009(3)
N1 0.041(5) 0.017(4) 0.040(5) -0.007(4) -0.002(4) -0.007(4)
N2 0.025(4) 0.028(5) 0.042(6) -0.001(4) 0.003(4) -0.006(4)
C01 0.029(6) 0.043(6) 0.057(8) -0.001(5) -0.019(6) -0.006(5)
C02 0.048(7) 0.036(6) 0.050(8) -0.019(5) 0.006(6) -0.007(5)
C03 0.032(6) 0.051(6) 0.025(6) 0.017(5) -0.006(5) -0.019(5)
C1 0.026(5) 0.029(5) 0.021(6) 0.010(4) -0.009(5) -0.017(4)
C2 0.016(5) 0.030(5) 0.032(6) -0.004(4) -0.001(5) -0.007(4)
C3 0.033(6) 0.034(6) 0.039(7) -0.007(5) -0.008(5) -0.017(5)
C10 0.042(7) 0.063(8) 0.051(8) -0.032(6) -0.014(6) 0.000(6)
C11 0.037(6) 0.034(6) 0.029(6) -0.012(4) -0.008(5) 0.002(5)
C12 0.031(5) 0.023(5) 0.041(7) -0.005(4) 0.002(5) -0.006(4)
C13 0.024(5) 0.017(5) 0.038(6) -0.005(4) -0.009(5) -0.002(4)
C14 0.019(5) 0.030(5) 0.026(6) -0.009(4) 0.000(4) -0.013(4)
C15 0.027(5) 0.026(5) 0.028(6) -0.002(4) -0.003(5) 0.005(4)
C16 0.013(5) 0.031(5) 0.029(6) 0.002(4) -0.004(4) -0.002(4)
C17 0.015(5) 0.038(6) 0.030(6) 0.004(4) -0.007(5) -0.006(4)
C18 0.024(5) 0.030(5) 0.028(6) -0.008(4) 0.001(5) -0.013(4)
C19 0.038(6) 0.071(8) 0.049(8) -0.024(6) 0.003(6) -0.011(6)
C20 0.044(7) 0.064(8) 0.052(8) -0.011(6) -0.008(6) -0.004(6)
C21 0.048(7) 0.077(9) 0.052(8) -0.032(7) 0.007(7) 0.005(7)
C22 0.068(9) 0.081(10) 0.056(9) -0.009(7) 0.006(8) -0.007(8)
C23 0.088(11) 0.081(10) 0.068(10) -0.017(8) 0.030(9) -0.007(8)
C24 0.140(17) 0.104(14) 0.18(2) -0.012(13) 0.062(16) -0.042(13)
C25 0.053(7) 0.044(7) 0.075(9) -0.038(6) 0.019(7) -0.008(6)
C31 0.009(5) 0.038(6) 0.046(7) -0.004(5) -0.001(5) -0.006(4)
C32 0.012(5) 0.033(5) 0.041(7) -0.005(5) 0.007(5) -0.002(4)
C33 0.026(5) 0.031(6) 0.036(7) 0.004(5) -0.006(5) -0.009(4)
C34 0.026(5) 0.031(6) 0.047(7) -0.003(5) 0.001(5) -0.013(4)
C35 0.040(6) 0.045(7) 0.039(7) 0.007(5) -0.013(6) -0.008(5)
C36 0.059(7) 0.039(6) 0.037(7) -0.004(5) -0.016(6) -0.004(5)
C37 0.045(7) 0.070(9) 0.023(7) 0.002(6) -0.008(6) -0.008(6)
C38 0.040(6) 0.043(7) 0.040(7) 0.014(5) -0.012(6) -0.012(5)
C39 0.023(5) 0.034(6) 0.041(7) 0.004(5) -0.004(5) -0.004(4)
C40 0.029(6) 0.034(6) 0.059(8) 0.008(5) 0.006(6) -0.011(5)
C41 0.033(6) 0.028(6) 0.036(7) 0.000(4) 0.002(5) -0.003(4)
C42 0.030(5) 0.029(5) 0.040(7) -0.002(5) 0.003(5) -0.009(4)
C43 0.020(5) 0.030(6) 0.056(8) 0.001(5) -0.019(5) -0.004(4)
C44 0.022(5) 0.027(5) 0.033(6) -0.002(4) 0.003(5) -0.006(4)
C45 0.044(6) 0.026(6) 0.053(8) -0.001(5) 0.015(6) -0.008(5)
C46 0.029(6) 0.035(6) 0.050(8) -0.016(5) 0.011(5) -0.011(5)
C47 0.030(6) 0.044(7) 0.033(7) -0.016(5) 0.008(5) -0.011(5)
C48 0.028(5) 0.025(5) 0.037(7) 0.001(4) -0.007(5) -0.008(4)
C49 0.044(7) 0.042(7) 0.087(10) 0.028(6) 0.019(7) 0.007(6)
C50 0.034(7) 0.065(9) 0.127(14) 0.045(8) 0.007(8) 0.005(6)
C51 0.072(10) 0.102(12) 0.139(17) 0.059(11) -0.017(11) 0.022(9)
C62 0.028(5) 0.023(5) 0.035(6) 0.010(4) -0.001(5) -0.006(4)
C63 0.032(6) 0.033(6) 0.028(6) 0.010(4) -0.006(5) -0.012(5)
C65 0.033(6) 0.071(8) 0.036(7) 0.024(6) -0.007(6) -0.017(6)
C66 0.035(7) 0.096(10) 0.064(10) 0.036(7) -0.006(7) -0.015(7)
C67 0.046(7) 0.086(9) 0.047(8) 0.029(7) -0.029(7) -0.008(7)
C68 0.035(6) 0.061(7) 0.046(8) 0.015(6) -0.013(6) -0.023(5)
C69 0.027(5) 0.041(6) 0.045(7) 0.001(5) -0.015(5) -0.001(5)
C70 0.021(5) 0.045(6) 0.040(7) -0.001(5) -0.011(5) -0.014(4)
C71 0.019(5) 0.030(5) 0.024(6) 0.005(4) -0.004(4) -0.006(4)
C75 0.019(5) 0.037(6) 0.033(6) 0.004(4) -0.007(5) -0.012(4)
C76 0.040(6) 0.022(5) 0.025(6) 0.008(4) -0.002(5) -0.014(4)
C77 0.017(5) 0.036(6) 0.033(6) -0.003(5) -0.008(5) 0.001(4)
C78 0.014(4) 0.027(5) 0.025(6) 0.006(4) -0.010(4) 0.006(4)
C79 0.018(5) 0.049(6) 0.042(7) -0.010(5) -0.004(5) -0.010(5)
C80 0.045(6) 0.040(6) 0.037(7) -0.007(5) -0.003(6) -0.006(5)
C81 0.034(6) 0.058(7) 0.063(9) -0.025(6) -0.011(6) 0.006(5)
C82 0.080(10) 0.074(10) 0.084(11) -0.023(8) -0.031(9) -0.002(8)
C83 0.098(12) 0.061(10) 0.171(19) -0.037(10) -0.032(13) -0.009(9)
C84 0.120(15) 0.122(15) 0.144(19) -0.058(13) -0.001(14) 0.015(12)
C85 0.022(5) 0.045(6) 0.034(6) 0.007(5) -0.002(5) -0.008(5)
C86 0.051(7) 0.042(7) 0.057(8) -0.003(6) -0.007(6) -0.010(6)
C87 0.052(8) 0.082(10) 0.120(14) -0.065(9) -0.007(9) -0.001(7)

loop_
_atom_type_symbol
_atom_type_description
_atom_type_scat_dispersion_real
_atom_type_scat_dispersion_imag
_atom_type_scat_source
C C 0.0033 0.0016 'International Tables Vol C Tables 4.2.6.8 and 6.1.1.4'
H H 0.0000 0.0000 'International Tables Vol C Tables 4.2.6.8 and 6.1.1.4'
N N 0.0061 0.0033 'International Tables Vol C Tables 4.2.6.8 and 6.1.1.4'
O O 0.0106 0.0060 'International Tables Vol C Tables 4.2.6.8 and 6.1.1.4'
Ir Ir -1.4442 7.9887 'International Tables Vol C Tables 4.2.6.8 and 6.1.1.4'

loop_
_geom_angle_atom_site_label_1
_geom_angle_atom_site_label_2
_geom_angle_atom_site_label_3
_geom_angle
C1 Ir C31 91.9(4)
C1 Ir C61 93.0(4)
C31 Ir C61 92.3(4)
C1 Ir N1 79.5(3)
C31 Ir N1 98.0(3)
C61 Ir N1 167.4(3)
C1 Ir N2 170.6(4)
C31 Ir N2 79.9(4)
C61 Ir N2 92.0(3)
N1 Ir N2 96.9(3)
C1 Ir N3 93.6(3)
C31 Ir N3 170.8(3)
C61 Ir N3 80.0(3)
N1 Ir N3 90.3(3)
N2 Ir N3 95.1(3)
C16 O1 C01 116.6(7)
C46 O2 C02 117.3(8)
C76 O3 C03 117.1(7)
C14 N1 C18 117.4(8)
C14 N1 Ir 116.8(6)
C18 N1 Ir 125.2(6)
C48 N2 C44 118.7(8)
C48 N2 Ir 127.2(6)
C44 N2 Ir 114.1(7)
C78 N3 C74 118.4(8)
C78 N3 Ir 127.2(6)
C74 N3 Ir 114.3(5)
C2 C1 C13 114.1(8)
C2 C1 Ir 129.4(7)
C13 C1 Ir 116.1(6)
C1 C2 C3 124.4(9)
C4B C3 C2 138(2)
C4B C3 C11 101(2)
C2 C3 C11 119.2(9)
C2 C3 C4 131.1(10)
C11 C3 C4 109.4(10)
C9 C4 C5 123.6(16)
C9 C4 C3 107.7(13)
C5 C4 C3 128.6(14)
C4 C5 C6 115.9(15)
C5 C6 C7 121.6(15)
C6 C7 C8 120.8(16)
C9 C8 C7 115.5(15)
C4 C9 C8 122.6(15)
C4 C9 C10 112.9(13)
C8 C9 C10 124.5(14)
C3 C4B C9B 119(4)
C3 C4B C5B 128(4)
C9B C4B C5B 113(4)
C6B C5B C4B 119(4)
C7B C6B C5B 128(5)
C6B C7B C8B 118(5)
C9B C8B C7B 117(4)
C8B C9B C4B 125(4)
C8B C9B C10 133(4)
C4B C9B C10 102(3)
C9B C10 C11 105.6(18)
C9B C10 C19 120.0(19)
C11 C10 C19 115.3(9)
C9B C10 C25 93.6(19)
C11 C10 C25 110.9(10)
C19 C10 C25 109.2(8)
C11 C10 C9 99.1(9)
C19 C10 C9 108.8(11)
C25 C10 C9 113.1(10)
C12 C11 C3 120.0(9)
C12 C11 C10 129.4(9)
C3 C11 C10 110.6(9)
C11 C12 C13 120.4(8)
C12 C13 C14 124.7(8)
C12 C13 C1 121.9(8)
C14 C13 C1 113.5(8)
N1 C14 C15 121.6(8)
N1 C14 C13 113.5(7)
C15 C14 C13 124.7(8)
C16 C15 C14 121.0(8)
O1 C16 C17 125.9(8)
O1 C16 C15 116.6(8)
C17 C16 C15 117.5(8)
C16 C17 C18 119.3(9)
N1 C18 C17 122.8(8)
C20 C19 C10 117.0(9)
C21 C20 C19 113.8(9)
C20 C21 C22 116.4(10)
C21 C22 C23 115.8(11)
C24 C23 C22 118.7(12)
C26 C25 C10 111.1(10)
C26B C25 C10 121.8(12)
C25 C26 C27 108.1(13)
C28 C27 C26 116.5(16)
C27 C28 C29 115(2)
C28 C29 C30 108(2)
C25 C26B C27B 124.4(19)
C28B C27B C26B 118(2)
C29B C28B C27B 114(3)
C28B C29B C30B 116(3)
C32 C31 C43 115.4(9)
C32 C31 Ir 129.6(7)
C43 C31 Ir 115.0(7)
C33 C32 C31 123.2(9)
C32 C33 C41 119.5(10)
C32 C33 C34 132.5(9)
C41 C33 C34 108.0(8)
C35 C34 C39 121.2(10)
C35 C34 C33 128.7(9)
C39 C34 C33 110.1(9)
C34 C35 C36 118.9(10)
C37 C36 C35 120.3(10)
C36 C37 C38 120.4(11)
C39 C38 C37 119.8(10)
C38 C39 C34 119.4(10)
C38 C39 C40 129.3(9)
C34 C39 C40 111.3(9)
C55B C40 C39 118(2)
C55B C40 C49 102.9(18)
C39 C40 C49 111.1(10)
C55B C40 C41 114(2)
C39 C40 C41 99.9(8)
C49 C40 C41 112.0(8)
C39 C40 C55 111.2(11)
C49 C40 C55 115.4(12)
C41 C40 C55 106.0(11)
C42 C41 C33 120.9(9)
C42 C41 C40 128.4(9)
C33 C41 C40 110.6(9)
C41 C42 C43 119.7(9)
C42 C43 C44 124.1(9)
C42 C43 C31 121.0(10)
C44 C43 C31 114.9(8)
N2 C44 C45 118.4(9)
N2 C44 C43 115.7(8)
C45 C44 C43 125.7(9)
C46 C45 C44 122.3(9)
O2 C46 C45 116.1(9)
O2 C46 C47 125.8(10)
C45 C46 C47 118.1(9)
C48 C47 C46 118.5(10)
N2 C48 C47 124.0(9)
C50 C49 C40 115.1(9)
C49 C50 C51 113.8(11)
C52 C51 C50 123.1(15)
C50 C51 C52B 96.5(14)
C51 C52 C53 98.1(18)
C52 C53 C54 109(3)
C56 C55 C40 115.0(17)
C55 C56 C57 113.3(16)
C56 C57 C58 107.6(14)
C59 C58 C57 110.4(15)
C60 C59 C58 113.2(17)
C53B C52B C51 116.7(19)
C52B C53B C54B 121(3)
C40 C55B C56B 117(3)
C57B C56B C55B 120(3)
C56B C57B C58B 121(3)
C59B C58B C57B 135(3)
C60B C59B C58B 137(3)
C62 C61 C73 115.7(8)
C62 C61 Ir 128.6(7)
C73 C61 Ir 115.2(6)
C63 C62 C61 120.9(9)
C62 C63 C64 130.8(9)
C62 C63 C71 120.8(8)
C64 C63 C71 108.3(8)
C69 C64 C65 119.1(9)
C69 C64 C63 109.1(9)
C65 C64 C63 131.7(9)
C66 C65 C64 120.3(10)
C65 C66 C67 119.5(11)
C68 C67 C66 121.3(10)
C67 C68 C69 119.4(10)
C68 C69 C64 120.4(10)
C68 C69 C70 127.8(9)
C64 C69 C70 111.8(8)
C69 C70 C85 113.0(8)
C69 C70 C71 101.2(8)
C85 C70 C71 112.4(8)
C69 C70 C79 112.7(9)
C85 C70 C79 109.2(8)
C71 C70 C79 108.1(7)
C72 C71 C63 118.7(8)
C72 C71 C70 131.5(9)
C63 C71 C70 109.6(8)
C71 C72 C73 121.2(9)
C72 C73 C61 122.6(8)
C72 C73 C74 121.6(8)
C61 C73 C74 115.7(7)
N3 C74 C75 121.0(8)
N3 C74 C73 114.5(8)
C75 C74 C73 124.4(8)
C74 C75 C76 120.5(8)
C77 C76 O3 125.5(8)
C77 C76 C75 118.8(9)
O3 C76 C75 115.6(8)
C76 C77 C78 118.0(8)
N3 C78 C77 123.3(8)
C80 C79 C70 115.4(8)
C79 C80 C81 111.0(9)
C82 C81 C80 109.3(10)
C81 C82 C83 111.3(13)
C82 C83 C84 112.8(15)
C70 C85 C86 115.7(8)
C87 C86 C85 116.2(10)
C86 C87 C88B 125.5(18)
C86 C87 C88 111.7(16)
C89 C88 C87 122(2)
C90 C89 C88 121(2)
C89B C88B C87 112(2)
C88B C89B C90B 107(2)

loop_
_geom_bond_atom_site_label_1
_geom_bond_atom_site_label_2
_geom_bond_distance
Ir C1 1.975(10)
Ir C31 1.994(10)
Ir C61 2.012(9)
Ir N1 2.089(8)
Ir N2 2.134(8)
Ir N3 2.134(8)
O1 C16 1.339(9)
O1 C01 1.423(11)
O2 C46 1.352(11)
O2 C02 1.414(12)
O3 C76 1.382(11)
O3 C03 1.431(10)
N1 C14 1.354(10)
N1 C18 1.360(11)
N2 C48 1.347(12)
N2 C44 1.350(11)
N3 C78 1.331(10)
N3 C74 1.362(10)
C1 C2 1.382(12)
C1 C13 1.471(11)
C2 C3 1.388(13)
C3 C4B 1.38(5)
C3 C11 1.431(12)
C3 C4 1.503(19)
C4 C9 1.33(2)
C4 C5 1.37(2)
C5 C6 1.37(2)
C6 C7 1.40(2)
C7 C8 1.40(2)
C8 C9 1.38(2)
C9 C10 1.620(19)
C4B C9B 1.44(7)
C4B C5B 1.46(6)
C5B C6B 1.37(6)
C6B C7B 1.29(6)
C7B C8B 1.43(6)
C8B C9B 1.42(6)
C9B C10 1.44(4)
C10 C11 1.510(13)
C10 C19 1.557(15)
C10 C25 1.580(15)
C11 C12 1.345(12)
C12 C13 1.410(12)
C13 C14 1.466(12)
C14 C15 1.398(11)
C15 C16 1.397(12)
C16 C17 1.375(12)
C17 C18 1.415(11)
C19 C20 1.508(15)
C20 C21 1.474(15)
C21 C22 1.485(16)
C22 C23 1.505(17)
C23 C24 1.450(18)
C25 C26 1.500(17)
C25 C26B 1.528(19)
C26 C27 1.51(2)
C27 C28 1.503(16)
C28 C29 1.513(15)
C29 C30 1.527(16)
C26B C27B 1.53(2)
C27B C28B 1.518(17)
C28B C29B 1.509(17)
C29B C30B 1.527(18)
C31 C32 1.407(13)
C31 C43 1.455(13)
C32 C33 1.389(13)
C33 C41 1.401(12)
C33 C34 1.452(14)
C34 C35 1.372(13)
C34 C39 1.385(12)
C35 C36 1.387(14)
C36 C37 1.371(14)
C37 C38 1.383(15)
C38 C39 1.375(14)
C39 C40 1.521(15)
C40 C55B 1.41(4)
C40 C49 1.549(13)
C40 C41 1.562(14)
C40 C55 1.61(3)
C41 C42 1.376(13)
C42 C43 1.418(13)
C43 C44 1.453(14)
C44 C45 1.407(12)
C45 C46 1.358(14)
C46 C47 1.375(14)
C47 C48 1.364(12)
C49 C50 1.497(16)
C50 C51 1.564(15)
C51 C52 1.525(16)
C51 C52B 1.575(17)
C52 C53 1.559(17)
C53 C54 1.561(18)
C55 C56 1.49(3)
C56 C57 1.57(2)
C57 C58 1.57(2)
C58 C59 1.51(2)
C59 C60 1.31(2)
C52B C53B 1.560(16)
C53B C54B 1.564(18)
C55B C56B 1.56(5)
C56B C57B 1.47(5)
C57B C58B 1.66(4)
C58B C59B 1.42(4)
C59B C60B 1.31(4)
C61 C62 1.423(12)
C61 C73 1.427(12)
C62 C63 1.389(12)
C63 C64 1.434(13)
C63 C71 1.437(13)
C64 C69 1.394(13)
C64 C65 1.401(13)
C65 C66 1.368(14)
C66 C67 1.394(15)
C67 C68 1.366(15)
C68 C69 1.385(13)
C69 C70 1.504(14)
C70 C85 1.508(13)
C70 C71 1.527(12)
C70 C79 1.530(12)
C71 C72 1.344(12)
C72 C73 1.391(11)
C73 C74 1.478(11)
C74 C75 1.378(12)
C75 C76 1.389(12)
C76 C77 1.376(12)
C77 C78 1.407(13)
C79 C80 1.527(13)
C80 C81 1.539(13)
C81 C82 1.530(16)
C82 C83 1.577(17)
C83 C84 1.59(2)
C85 C86 1.518(13)
C86 C87 1.478(15)
C87 C88B 1.481(16)
C87 C88 1.505(16)
C88 C89 1.481(17)
C89 C90 1.481(17)
C88B C89B 1.455(17)
C89B C90B 1.499(16)
